data_1503095
loop_
_publ_author_name
'Valiulin, Roman A.'
'Arisco, Teresa M.'
'Kutateladze, Andrei G.'

_publ_section_title
;
 Strained to the limit: when a cyclobutyl moiety becomes a thermodynamic
 sink in a protolytic ring-opening of photogenerated oxetanes.
;
_journal_issue 15
_journal_name_full 'Organic letters'
_journal_page_first 3398
_journal_page_last 3401
_journal_paper_doi 10.1021/ol101297b
_journal_volume 12
_journal_year 2010
_chemical_formula_moiety 'C18 H20 O2'
_chemical_formula_sum 'C18 H20 O2'
_chemical_formula_weight 268.35
_space_group_IT_number 148
_symmetry_cell_setting rhombohedral
_symmetry_space_group_name_Hall '-R 3'
_symmetry_space_group_name_H-M 'R -3 :H'
_atom_sites_solution_hydrogens geom
_atom_sites_solution_primary direct
_atom_sites_solution_secondary difmap
_audit_creation_method SHELXL-97
_cell_angle_alpha 90.00
_cell_angle_beta 90.00
_cell_angle_gamma 120.00
_cell_formula_units_Z 9
_cell_length_a 23.8832(2)
_cell_length_b 23.8832(2)
_cell_length_c 6.32310(10)
_cell_measurement_reflns_used 9996
_cell_measurement_temperature 296(2)
_cell_measurement_theta_max 47.26
_cell_measurement_theta_min 2.95
_cell_volume 3123.53(6)
_computing_cell_refinement 'Bruker SAINT'
_computing_data_collection 'Bruker APEX2'
_computing_data_reduction 'Bruker SAINT'
_computing_molecular_graphics 'Bruker SHELXTL'
_computing_publication_material 'Bruker SHELXTL'
_computing_structure_refinement 'SHELXL-97 (Sheldrick, 2008)'
_computing_structure_solution 'SHELXS-97 (Sheldrick, 2008)'
_diffrn_ambient_temperature 296(2)
_diffrn_detector_area_resol_mean 8.33
_diffrn_measured_fraction_theta_full 0.998
_diffrn_measured_fraction_theta_max 0.998
_diffrn_measurement_device_type 'Bruker D8 APEX II Diffractometer'
_diffrn_measurement_method '\f and \w scans'
_diffrn_radiation_monochromator graphite
_diffrn_radiation_source 'fine-focus sealed tube'
_diffrn_radiation_type MoK\a
_diffrn_radiation_wavelength 0.71073
_diffrn_reflns_av_R_equivalents 0.0233
_diffrn_reflns_av_sigmaI/netI 0.0104
_diffrn_reflns_limit_h_max 49
_diffrn_reflns_limit_h_min -40
_diffrn_reflns_limit_k_max 48
_diffrn_reflns_limit_k_min -49
_diffrn_reflns_limit_l_max 13
_diffrn_reflns_limit_l_min -13
_diffrn_reflns_number 68408
_diffrn_reflns_theta_full 47.28
_diffrn_reflns_theta_max 47.28
_diffrn_reflns_theta_min 1.71
_exptl_absorpt_coefficient_mu 0.080
_exptl_absorpt_correction_type none
_exptl_crystal_colour colourless
_exptl_crystal_density_diffrn 1.223
_exptl_crystal_density_method 'not measured'
_exptl_crystal_description prism
_exptl_crystal_F_000 1182
_exptl_crystal_size_max 0.45
_exptl_crystal_size_mid 0.35
_exptl_crystal_size_min 0.30
_refine_diff_density_max 1.780
_refine_diff_density_min -0.346
_refine_diff_density_rms 0.171
_refine_ls_extinction_method none
_refine_ls_goodness_of_fit_ref 1.359
_refine_ls_hydrogen_treatment none
_refine_ls_matrix_type full
_refine_ls_number_parameters 91
_refine_ls_number_reflns 6415
_refine_ls_number_restraints 0
_refine_ls_restrained_S_all 1.359
_refine_ls_R_factor_all 0.0492
_refine_ls_R_factor_gt 0.0424
_refine_ls_shift/su_max 0.001
_refine_ls_shift/su_mean 0.000
_refine_ls_structure_factor_coef Fsqd
_refine_ls_weighting_details 'calc w=1/[\s^2^(Fo^2^)+(0.1000P)^2^+0.1941P] where P=(Fo^2^+2Fc^2^)/3'
_refine_ls_weighting_scheme calc
_refine_ls_wR_factor_gt 0.1566
_refine_ls_wR_factor_ref 0.1683
_reflns_number_gt 5586
_reflns_number_total 6415
_reflns_threshold_expression >2sigma(I)
_cod_data_source_file ol101297b_si_003.cif
_cod_data_source_block bisoxetane_0m
_cod_depositor_comments
;
The following automatic conversions were performed:

'_symmetry_cell_setting' value 'Rhombohedral' changed to
'rhombohedral' according to
/home/saulius/struct/CIF-dictionaries/cif_core.dic dictionary named
'cif_core.dic' version 2.4.2 from 2011-04-26.

Automatic conversion script
Id: cif_fix_values 1715 2011-07-08 13:25:40Z adriana 
;
_cod_original_sg_symbol_H-M 'R-3   '
_cod_database_code 1503095

loop_
_symmetry_equiv_pos_as_xyz
'x, y, z'
'-y, x-y, z'
'-x+y, -x, z'
'x+2/3, y+1/3, z+1/3'
'-y+2/3, x-y+1/3, z+1/3'
'-x+y+2/3, -x+1/3, z+1/3'
'x+1/3, y+2/3, z+2/3'
'-y+1/3, x-y+2/3, z+2/3'
'-x+y+1/3, -x+2/3, z+2/3'
'-x, -y, -z'
'y, -x+y, -z'
'x-y, x, -z'
'-x+2/3, -y+1/3, -z+1/3'
'y+2/3, -x+y+1/3, -z+1/3'
'x-y+2/3, x+1/3, -z+1/3'
'-x+1/3, -y+2/3, -z+2/3'
'y+1/3, -x+y+2/3, -z+2/3'
'x-y+1/3, x+2/3, -z+2/3'

loop_
_atom_site_label
_atom_site_type_symbol
_atom_site_fract_x
_atom_site_fract_y
_atom_site_fract_z
_atom_site_U_iso_or_equiv
_atom_site_adp_type
_atom_site_occupancy
_atom_site_symmetry_multiplicity
_atom_site_calc_flag
_atom_site_refinement_flags
C1 C 0.19399(2) 0.16997(2) 0.41128(6) 0.01767(7) Uani 1 1 d .
H1A H 0.1959 0.1556 0.5532 0.021 Uiso 1 1 calc R
H1B H 0.1529 0.1686 0.3948 0.021 Uiso 1 1 calc R
C2 C 0.19931(2) 0.125276(19) 0.24858(6) 0.01519(7) Uani 1 1 d .
H2 H 0.1621 0.0813 0.2555 0.018 Uiso 1 1 calc R
C3 C 0.264635(18) 0.125287(17) 0.26182(5) 0.01280(6) Uani 1 1 d .
H3 H 0.2612 0.0846 0.3091 0.015 Uiso 1 1 calc R
C4 C 0.286743(18) 0.144333(16) 0.02809(5) 0.01207(6) Uani 1 1 d .
C5 C 0.317786(18) 0.186652(17) 0.37116(5) 0.01267(6) Uani 1 1 d .
H5 H 0.3124 0.1858 0.5250 0.015 Uiso 1 1 calc R
C6 C 0.305116(19) 0.237494(18) 0.26032(5) 0.01354(6) Uani 1 1 d .
H6 H 0.3442 0.2801 0.2525 0.016 Uiso 1 1 calc R
C7 C 0.25016(2) 0.23981(2) 0.37797(6) 0.01698(7) Uani 1 1 d .
H7A H 0.2353 0.2642 0.2962 0.020 Uiso 1 1 calc R
H7B H 0.2655 0.2610 0.5136 0.020 Uiso 1 1 calc R
C8 C 0.20961(2) 0.15322(2) 0.02404(6) 0.01502(7) Uani 1 1 d .
H8 H 0.1782 0.1639 -0.0353 0.018 Uiso 1 1 calc R
C9 C 0.281933(19) 0.206677(17) 0.03893(5) 0.01296(6) Uani 1 1 d .
H9 H 0.2995 0.2361 -0.0822 0.016 Uiso 1 1 calc R
O2 O 0.228012(16) 0.112315(17) -0.09903(5) 0.01641(6) Uani 1 1 d .

loop_
_atom_site_aniso_label
_atom_site_aniso_U_11
_atom_site_aniso_U_22
_atom_site_aniso_U_33
_atom_site_aniso_U_23
_atom_site_aniso_U_13
_atom_site_aniso_U_12
C1 0.02114(16) 0.02326(17) 0.01343(13) 0.00201(10) 0.00383(10) 0.01471(14)
C2 0.01664(13) 0.01583(13) 0.01438(13) 0.00185(9) 0.00199(9) 0.00908(11)
C3 0.01651(13) 0.01241(12) 0.01104(11) 0.00201(7) 0.00158(8) 0.00841(10)
C4 0.01648(12) 0.01270(11) 0.00922(11) -0.00064(7) -0.00048(8) 0.00894(10)
C5 0.01796(13) 0.01438(12) 0.00877(11) -0.00012(7) 0.00030(8) 0.01041(10)
C6 0.01886(14) 0.01266(12) 0.01211(12) -0.00077(8) 0.00010(8) 0.01013(10)
C7 0.02324(16) 0.01956(15) 0.01464(13) -0.00193(10) 0.00065(10) 0.01557(13)
C8 0.01811(14) 0.01808(14) 0.01225(12) -0.00075(9) -0.00103(9) 0.01157(11)
C9 0.01858(13) 0.01362(12) 0.00997(11) 0.00148(7) 0.00078(8) 0.01053(10)
O2 0.01910(12) 0.01931(12) 0.01385(11) -0.00516(8) -0.00395(8) 0.01187(10)

loop_
_atom_type_symbol
_atom_type_description
_atom_type_scat_dispersion_real
_atom_type_scat_dispersion_imag
_atom_type_scat_source
C C 0.0033 0.0016 'International Tables Vol C Tables 4.2.6.8 and 6.1.1.4'
H H 0.0000 0.0000 'International Tables Vol C Tables 4.2.6.8 and 6.1.1.4'
O O 0.0106 0.0060 'International Tables Vol C Tables 4.2.6.8 and 6.1.1.4'

loop_
_geom_angle_atom_site_label_1
_geom_angle_atom_site_label_2
_geom_angle_atom_site_label_3
_geom_angle
_geom_angle_site_symmetry_1
_geom_angle_site_symmetry_3
C2 C1 C7 109.31(3) . .
C2 C1 H1A 109.8 . .
C7 C1 H1A 109.8 . .
C2 C1 H1B 109.8 . .
C7 C1 H1B 109.8 . .
H1A C1 H1B 108.3 . .
C1 C2 C8 111.65(3) . .
C1 C2 C3 113.23(3) . .
C8 C2 C3 96.11(3) . .
C1 C2 H2 111.7 . .
C8 C2 H2 111.7 . .
C3 C2 H2 111.7 . .
C5 C3 C4 98.63(3) . .
C5 C3 C2 111.82(3) . .
C4 C3 C2 98.15(3) . .
C5 C3 H3 115.3 . .
C4 C3 H3 115.3 . .
C2 C3 H3 115.3 . .
O2 C4 C5 122.37(3) . 13
O2 C4 C9 90.82(3) . .
C5 C4 C9 121.19(3) 13 .
O2 C4 C3 105.84(3) . .
C5 C4 C3 117.01(3) 13 .
C9 C4 C3 93.52(2) . .
C4 C5 C3 103.74(3) 13 .
C4 C5 C6 114.58(3) 13 .
C3 C5 C6 98.67(3) . .
C4 C5 H5 112.9 13 .
C3 C5 H5 112.9 . .
C6 C5 H5 112.9 . .
C7 C6 C9 110.27(3) . .
C7 C6 C5 108.27(3) . .
C9 C6 C5 101.47(3) . .
C7 C6 H6 112.1 . .
C9 C6 H6 112.1 . .
C5 C6 H6 112.1 . .
C6 C7 C1 108.89(3) . .
C6 C7 H7A 109.9 . .
C1 C7 H7A 109.9 . .
C6 C7 H7B 109.9 . .
C1 C7 H7B 109.9 . .
H7A C7 H7B 108.3 . .
O2 C8 C2 103.64(3) . .
O2 C8 C9 89.96(3) . .
C2 C8 C9 99.89(3) . .
O2 C8 H8 119.3 . .
C2 C8 H8 119.3 . .
C9 C8 H8 119.3 . .
C6 C9 C4 108.39(3) . .
C6 C9 C8 115.55(3) . .
C4 C9 C8 78.12(3) . .
C6 C9 H9 116.3 . .
C4 C9 H9 116.3 . .
C8 C9 H9 116.3 . .
C4 O2 C8 83.63(3) . .

loop_
_geom_bond_atom_site_label_1
_geom_bond_atom_site_label_2
_geom_bond_distance
_geom_bond_site_symmetry_2
C1 C2 1.5329(6) .
C1 C7 1.5455(7) .
C1 H1A 0.9700 .
C1 H1B 0.9700 .
C2 C8 1.5354(5) .
C2 C3 1.5623(5) .
C2 H2 0.9800 .
C3 C5 1.5417(5) .
C3 C4 1.5587(5) .
C3 H3 0.9800 .
C4 O2 1.4580(5) .
C4 C5 1.5152(5) 13
C4 C9 1.5511(5) .
C5 C4 1.5152(5) 13
C5 C6 1.5571(5) .
C5 H5 0.9800 .
C6 C7 1.5337(5) .
C6 C9 1.5493(5) .
C6 H6 0.9800 .
C7 H7A 0.9700 .
C7 H7B 0.9700 .
C8 O2 1.4773(5) .
C8 C9 1.5548(6) .
C8 H8 0.9800 .
C9 H9 0.9800 .
